data_5000275
loop_
_publ_author_name
'Williams, Geoffrey M.'
'Roughley, Stephen D.'
'Davies, John E.'
'Holmes, Andrew B.'
'Adams, Joseph P.'

_publ_section_title
;
 Synthesis of (-)-Histrionicotoxin by a Tandem Process
;
_journal_issue 20
_journal_name_full 'Journal of the American Chemical Society'
_journal_page_first 4900
_journal_page_last 4901
_journal_paper_doi 10.1021/ja990138l
_journal_volume 121
_journal_year 1999
_chemical_formula_sum 'C19 H25 N O'
_space_group_IT_number 4
_symmetry_cell_setting monoclinic
_symmetry_space_group_name_Hall 'P 2yb'
_symmetry_space_group_name_H-M 'P 1 21 1'
_cell_angle_alpha 90
_cell_angle_beta 99.47(4)
_cell_angle_gamma 90
_cell_formula_units_Z 2
_cell_length_a 9.593(5)
_cell_length_b 7.815(5)
_cell_length_c 11.342(5)
_cod_original_sg_symbol_H-M 'P 21'
_cod_original_formula_sum 'C19 H25 N1 O1'
_cod_database_code 5000275

loop_
_symmetry_equiv_pos_site_id
_symmetry_equiv_pos_as_xyz
1 x,y,z
2 -x,1/2+y,-z

loop_
_atom_site_label
_atom_site_type_symbol
_atom_site_fract_x
_atom_site_fract_y
_atom_site_fract_z
N1 N 0.3633(3) 0.9250(4) 0.7267(2)
O1 O 0.3142(3) 1.2596(4) 0.7685(2)
C1 C 0.2160(3) 0.8879(6) 0.7440(2)
C2 C 0.2062(4) 0.7053(6) 0.7922(2)
C3 C 0.3187(3) 0.6661(6) 0.9008(2)
C4 C 0.4652(3) 0.6996(7) 0.8716(3)
C5 C 0.4770(3) 0.8823(6) 0.8265(2)
C6 C 0.1726(3) 1.0253(6) 0.8295(2)
C7 C 0.1725(4) 1.2065(7) 0.7747(3)
C8 C 0.0792(4) 1.2150(7) 0.6516(3)
C9 C 0.1223(4) 1.0818(7) 0.5674(3)
C10 C 0.1232(4) 0.9024(6) 0.6211(2)
C11 C 0.0317(3) 0.9881(7) 0.8656(2)
C12 C 0.0055(4) 0.9808(7) 0.9764(2)
C13 C 0.1057(3) 1.0039(7) 1.0824(3)
C14 C 0.1820(4) 1.0245(7) 1.1732(3)
C15 C 0.6177(3) 0.9177(7) 0.7846(3)
C16 C 0.6377(4) 1.1000(7) 0.7557(3)
C17 C 0.6452(3) 1.1626(7) 0.6482(3)
C18 C 0.6377(4) 1.0635(7) 0.5430(3)
C19 C 0.6342(4) 0.9829(9) 0.4542(3)
H1 H 0.3818(3) 0.9704(4) 0.6599(2)
H2 H 0.3499(38) 1.1709(64) 0.7298(29)
H3 H 0.1116(4) 0.6887(6) 0.8144(2)
H4 H 0.2160(4) 0.6227(6) 0.7278(2)
H5 H 0.3031(3) 0.7390(6) 0.9688(2)
H6 H 0.3111(3) 0.5450(6) 0.9244(2)
H7 H 0.4846(3) 0.6178(7) 0.8096(3)
H8 H 0.5366(3) 0.6812(7) 0.9440(3)
H9 H 0.4692(3) 0.9620(6) 0.8941(2)
H10 H 0.2450(3) 1.0243(6) 0.9038(2)
H11 H 0.1328(4) 1.2875(7) 0.8289(3)
H12 H -0.0206(4) 1.1963(7) 0.6605(3)
H13 H 0.0866(4) 1.3304(7) 0.6171(3)
H14 H 0.2177(4) 1.1092(7) 0.5503(3)
H15 H 0.0555(4) 1.0848(7) 0.4910(3)
H16 H 0.1575(4) 0.8202(6) 0.5659(2)
H17 H 0.0252(4) 0.8700(6) 0.6283(2)
H18 H -0.0456(3) 0.9681(7) 0.8032(2)
H19 H -0.0892(4) 0.9579(7) 0.9861(2)
H20 H 0.2438(4) 1.0411(7) 1.2468(3)
H21 H 0.6958(3) 0.8816(7) 0.8479(3)
H22 H 0.6230(3) 0.8476(7) 0.7127(3)
H23 H 0.6459(4) 1.1792(7) 0.8200(3)
H24 H 0.6564(3) 1.2828(7) 0.6414(3)
H25 H 0.6315(4) 0.9182(9) 0.3829(3)

loop_
_atom_type_symbol
_atom_type_radius_bond
C 0.68
H 0.23
N 0.68
O 0.68
